data_2208990
loop_
_publ_author_name
'Victor B. Rybakov'
'Alexander A. Bush'
'Sergei I. Troyanov'
'Eugene V. Babaev'
'Erhard Kemnitz'

_publ_section_title
;
 Unexpected formation of a thiazolo[3,2-<i>a</i>]pyridinium methide: a
 novel subclass of mesoionic compounds
;
_journal_coeditor_code SJ2004
_journal_issue 5
_journal_name_full 'Acta Crystallographica Section E'
_journal_page_first o1673
_journal_page_last o1675
_journal_paper_doi 10.1107/S1600536806011135
_journal_volume 62
_journal_year 2006
_chemical_formula_iupac 'C19 H18 N2 O4 S2'
_chemical_formula_moiety 'C19 H18 N2 O4 S2'
_chemical_formula_sum 'C19 H18 N2 O4 S2'
_chemical_formula_weight 402.47
_chemical_melting_point 465
_chemical_name_systematic
;
(ethoxycarbonyl)[3-(ethoxycarbonyl)-1,3-thiazolo[3,2-a]pyridin-4-ium-2-
yl](2-thioxo-1,2-dihydropyridin-1-yl)methanide
;
_space_group_IT_number 2
_symmetry_cell_setting triclinic
_symmetry_space_group_name_Hall '-P 1'
_symmetry_space_group_name_H-M 'P -1'
_atom_sites_solution_hydrogens geom
_atom_sites_solution_primary direct
_atom_sites_solution_secondary difmap
_cell_angle_alpha 82.66(3)
_cell_angle_beta 80.06(3)
_cell_angle_gamma 84.11(3)
_cell_formula_units_Z 2
_cell_length_a 6.8600(14)
_cell_length_b 9.0710(18)
_cell_length_c 14.634(3)
_cell_measurement_reflns_used 6851
_cell_measurement_temperature 100(2)
_cell_measurement_theta_max 31
_cell_measurement_theta_min 3.5
_cell_volume 886.6(3)
_computing_cell_refinement X-AREA
_computing_data_collection 'X-AREA (Stoe & Cie, 2002)'
_computing_data_reduction 'X-RED32 (Stoe & Cie, 2002)'
_computing_molecular_graphics 'ORTEP-3 for Windows (Farrugia, 1997)'
_computing_publication_material 'WinGX (Farrugia, 1999)'
_computing_structure_refinement 'SHELXL97 (Sheldrick, 1997)'
_computing_structure_solution 'SHELXS97 (Sheldrick, 1997)'
_diffrn_ambient_temperature 100(2)
_diffrn_measured_fraction_theta_full 0.999
_diffrn_measured_fraction_theta_max 0.999
_diffrn_measurement_device_type 'Stoe IPDS'
_diffrn_measurement_method \w
_diffrn_radiation_monochromator Graphite
_diffrn_radiation_source 'Fine-focus sealed tube'
_diffrn_radiation_type MoK\a
_diffrn_radiation_wavelength 0.71073
_diffrn_reflns_av_R_equivalents 0.0201
_diffrn_reflns_av_sigmaI/netI 0.0208
_diffrn_reflns_limit_h_max 9
_diffrn_reflns_limit_h_min -8
_diffrn_reflns_limit_k_max 12
_diffrn_reflns_limit_k_min -12
_diffrn_reflns_limit_l_max 20
_diffrn_reflns_limit_l_min -20
_diffrn_reflns_number 6851
_diffrn_reflns_theta_full 29.13
_diffrn_reflns_theta_max 29.13
_diffrn_reflns_theta_min 3.44
_diffrn_standards_decay_% 0
_diffrn_standards_interval_count 0
_diffrn_standards_interval_time 0
_diffrn_standards_number 0
_exptl_absorpt_coefficient_mu 0.330
_exptl_absorpt_correction_type none
_exptl_crystal_colour dark-red
_exptl_crystal_density_diffrn 1.508
_exptl_crystal_density_method 'Not measured'
_exptl_crystal_description plate
_exptl_crystal_F_000 420
_exptl_crystal_size_max 0.40
_exptl_crystal_size_mid 0.40
_exptl_crystal_size_min 0.14
_refine_diff_density_max 0.461
_refine_diff_density_min -0.289
_refine_ls_extinction_method None
_refine_ls_goodness_of_fit_ref 1.028
_refine_ls_hydrogen_treatment constr
_refine_ls_matrix_type full
_refine_ls_number_parameters 246
_refine_ls_number_reflns 4308
_refine_ls_number_restraints 0
_refine_ls_restrained_S_all 1.028
_refine_ls_R_factor_all 0.0388
_refine_ls_R_factor_gt 0.0324
_refine_ls_shift/su_max 0.002
_refine_ls_shift/su_mean 0.000
_refine_ls_structure_factor_coef Fsqd
_refine_ls_weighting_details 'calc w=1/[\s^2^(Fo^2^)+(0.0359P)^2^+0.5422P] where P=(Fo^2^+2Fc^2^)/3'
_refine_ls_weighting_scheme calc
_refine_ls_wR_factor_gt 0.0751
_refine_ls_wR_factor_ref 0.0773
_reflns_number_gt 3810
_reflns_number_total 4780
_reflns_threshold_expression I>2\s(I)
_cod_data_source_file sj2004.cif
_cod_data_source_block 2
_cod_depositor_comments
;
The following automatic conversions were performed:
'_symmetry_cell_setting' value 'Triclinic' changed to 'triclinic'
according to '/home/saulius/struct/CIF-dictionaries/cif_core.dic'
dictionary named 'cif_core.dic' version 2.4.1 from
2010-06-29.

'_atom_sites_solution_hydrogens' value 'Geom' changed to
'geom' according to '/home/saulius/struct/CIF-dictionaries/cif_core.dic'
dictionary named 'cif_core.dic' version 2.4.1 from
2010-06-29.

'_atom_sites_solution_primary' value 'Direct' changed to
'direct' according to '/home/saulius/struct/CIF-dictionaries/cif_core.dic'
dictionary named 'cif_core.dic' version 2.4.1 from
2010-06-29.

'_atom_sites_solution_secondary' value 'Difmap' changed to
'difmap' according to '/home/saulius/struct/CIF-dictionaries/cif_core.dic'
dictionary named 'cif_core.dic' version 2.4.1 from
2010-06-29.

'_refine_ls_hydrogen_treatment' value 'Constr' changed to
'constr' according to '/home/saulius/struct/CIF-dictionaries/cif_core.dic'
dictionary named 'cif_core.dic' version 2.4.1 from
2010-06-29.

'_refine_ls_matrix_type' value 'Full' changed to 'full'
according to '/home/saulius/struct/CIF-dictionaries/cif_core.dic'
dictionary named 'cif_core.dic' version 2.4.1 from
2010-06-29.

'_refine_ls_weighting_scheme' value 'Calc' changed to 'calc'
according to '/home/saulius/struct/CIF-dictionaries/cif_core.dic'
dictionary named 'cif_core.dic' version 2.4.1 from 2010-06-29.

Automatic conversion script
Id: cif_fix_enum 1527 2010-12-29 10:47:43Z saulius 

The following automatic conversions were performed:

'_symmetry_cell_setting' value 'Triclinic' changed to 'triclinic'
according to /home/saulius/struct/CIF-dictionaries/cif_core.dic
dictionary named 'cif_core.dic' version 2.4.1 from
2010-06-29.

'_atom_sites_solution_hydrogens' value 'Geom' changed to
'geom' according to
/home/saulius/struct/CIF-dictionaries/cif_core.dic dictionary named
'cif_core.dic' version 2.4.1 from
2010-06-29.

'_atom_sites_solution_primary' value 'Direct' changed to
'direct' according to
/home/saulius/struct/CIF-dictionaries/cif_core.dic dictionary named
'cif_core.dic' version 2.4.1 from
2010-06-29.

'_atom_sites_solution_secondary' value 'Difmap' changed
to 'difmap' according to
/home/saulius/struct/CIF-dictionaries/cif_core.dic dictionary named
'cif_core.dic' version 2.4.1 from
2010-06-29.

'_refine_ls_hydrogen_treatment' value 'Constr' changed
to 'constr' according to
/home/saulius/struct/CIF-dictionaries/cif_core.dic dictionary named
'cif_core.dic' version 2.4.1 from
2010-06-29.

'_refine_ls_matrix_type' value 'Full' changed to 'full'
according to /home/saulius/struct/CIF-dictionaries/cif_core.dic
dictionary named 'cif_core.dic' version 2.4.1 from
2010-06-29.

'_refine_ls_weighting_scheme' value 'Calc' changed to
'calc' according to
/home/saulius/struct/CIF-dictionaries/cif_core.dic dictionary named
'cif_core.dic' version 2.4.1 from 2010-06-29.

Automatic conversion script
Id: cif_fix_values 1715 2011-07-08 13:25:40Z adriana 
;
_cod_database_code 2208990
_cod_database_fobs_code 2208990

loop_
_symmetry_equiv_pos_as_xyz
'x, y, z'
'-x, -y, -z'

loop_
_atom_site_type_symbol
_atom_site_label
_atom_site_fract_x
_atom_site_fract_y
_atom_site_fract_z
_atom_site_U_iso_or_equiv
_atom_site_adp_type
_atom_site_calc_flag
_atom_site_refinement_flags
_atom_site_occupancy
N N1 0.73931(17) 0.06684(12) 0.43307(7) 0.0117(2) Uani d . 1
C C2 0.7116(2) 0.17442(14) 0.35650(8) 0.0118(2) Uani d . 1
C C3 0.71296(19) 0.10997(13) 0.27377(8) 0.0103(2) Uani d . 1
S S4 0.72642(5) -0.08644(3) 0.29787(2) 0.01191(8) Uani d . 1
C C5 0.7457(2) -0.07683(14) 0.41281(9) 0.0123(2) Uani d . 1
C C6 0.7664(2) -0.19789(15) 0.48086(9) 0.0158(3) Uani d . 1
H H6 0.7701 -0.2970 0.4657 0.019 Uiso calc R 1
C C7 0.7814(2) -0.17233(16) 0.57020(9) 0.0171(3) Uani d . 1
H H7 0.7968 -0.2531 0.6173 0.021 Uiso calc R 1
C C8 0.7736(2) -0.02521(16) 0.58988(9) 0.0164(3) Uani d . 1
H H8 0.7826 -0.0060 0.6513 0.020 Uiso calc R 1
C C9 0.7531(2) 0.09251(15) 0.52230(9) 0.0144(3) Uani d . 1
H H9 0.7484 0.1919 0.5372 0.017 Uiso calc R 1
C C10 0.7207(2) 0.17242(13) 0.18132(8) 0.0109(2) Uani d . 1
C C11 0.71795(19) 0.07723(13) 0.11059(8) 0.0107(2) Uani d . 1
O O11 0.69820(15) -0.05712(10) 0.12827(6) 0.01452(19) Uani d . 1
O O12 0.74345(15) 0.14595(10) 0.02199(6) 0.01253(19) Uani d . 1
C C13 0.7638(2) 0.04543(13) -0.04991(8) 0.0122(2) Uani d . 1
H H13A 0.6475 -0.0143 -0.0398 0.015 Uiso calc R 1
H H13B 0.8849 -0.0236 -0.0477 0.015 Uiso calc R 1
C C14 0.7777(2) 0.13942(15) -0.14321(9) 0.0166(3) Uani d . 1
H H14A 0.6575 0.2076 -0.1445 0.025 Uiso calc R 1
H H14B 0.7906 0.0745 -0.1929 0.025 Uiso calc R 1
H H14C 0.8941 0.1972 -0.1528 0.025 Uiso calc R 1
C C15 0.6679(2) 0.33087(14) 0.37343(9) 0.0144(3) Uani d . 1
O O15 0.7262(2) 0.38675(12) 0.43391(8) 0.0270(3) Uani d . 1
O O16 0.54618(16) 0.40277(10) 0.31738(7) 0.0161(2) Uani d . 1
C C17 0.4825(2) 0.55892(14) 0.32733(10) 0.0203(3) Uani d . 1
H H17A 0.5449 0.6233 0.2725 0.024 Uiso calc R 1
H H17B 0.5225 0.5875 0.3841 0.024 Uiso calc R 1
C C18 0.2601(3) 0.57815(16) 0.33466(11) 0.0234(3) Uani d . 1
H H18A 0.2204 0.5324 0.2843 0.035 Uiso calc R 1
H H18B 0.2160 0.6847 0.3293 0.035 Uiso calc R 1
H H18C 0.1991 0.5299 0.3951 0.035 Uiso calc R 1
N N19 0.76306(17) 0.32462(11) 0.15110(7) 0.0108(2) Uani d . 1
C C20 0.9490(2) 0.37005(13) 0.15285(8) 0.0115(2) Uani d . 1
S S20 1.13386(5) 0.25380(3) 0.19116(2) 0.01423(8) Uani d . 1
C C21 0.9756(2) 0.52220(14) 0.11827(9) 0.0151(3) Uani d . 1
H H21 1.0980 0.5607 0.1208 0.018 Uiso calc R 1
C C22 0.8313(2) 0.61450(14) 0.08165(9) 0.0174(3) Uani d . 1
H H22 0.8550 0.7147 0.0580 0.021 Uiso calc R 1
C C23 0.6475(2) 0.56066(15) 0.07906(9) 0.0171(3) Uani d . 1
H H23 0.5467 0.6229 0.0527 0.021 Uiso calc R 1
C C24 0.6171(2) 0.41725(14) 0.11514(9) 0.0139(2) Uani d . 1
H H24 0.4921 0.3806 0.1154 0.017 Uiso calc R 1

loop_
_atom_site_aniso_label
_atom_site_aniso_U_11
_atom_site_aniso_U_22
_atom_site_aniso_U_33
_atom_site_aniso_U_12
_atom_site_aniso_U_13
_atom_site_aniso_U_23
N1 0.0112(5) 0.0138(5) 0.0100(5) -0.0027(4) -0.0006(4) -0.0016(4)
C2 0.0146(6) 0.0117(5) 0.0092(5) -0.0028(4) -0.0009(5) -0.0012(4)
C3 0.0097(6) 0.0097(5) 0.0119(5) -0.0023(4) -0.0007(4) -0.0024(4)
S4 0.01615(17) 0.00926(13) 0.01042(14) -0.00289(10) -0.00121(11) -0.00123(10)
C5 0.0118(6) 0.0130(5) 0.0119(5) -0.0027(4) -0.0005(5) -0.0013(4)
C6 0.0160(7) 0.0151(6) 0.0160(6) -0.0041(5) -0.0029(5) 0.0020(5)
C7 0.0150(7) 0.0212(6) 0.0143(6) -0.0038(5) -0.0034(5) 0.0040(5)
C8 0.0134(7) 0.0248(7) 0.0110(5) -0.0033(5) -0.0021(5) -0.0009(5)
C9 0.0135(7) 0.0198(6) 0.0104(5) -0.0022(5) -0.0015(5) -0.0036(4)
C10 0.0137(6) 0.0086(5) 0.0109(5) -0.0025(4) -0.0010(5) -0.0025(4)
C11 0.0101(6) 0.0119(5) 0.0104(5) -0.0012(4) -0.0017(4) -0.0025(4)
O11 0.0196(5) 0.0107(4) 0.0141(4) -0.0037(3) -0.0026(4) -0.0030(3)
O12 0.0188(5) 0.0107(4) 0.0088(4) -0.0016(3) -0.0023(4) -0.0033(3)
C13 0.0156(6) 0.0114(5) 0.0106(5) -0.0014(4) -0.0019(5) -0.0050(4)
C14 0.0241(8) 0.0144(6) 0.0110(5) 0.0000(5) -0.0020(5) -0.0030(4)
C15 0.0186(7) 0.0137(5) 0.0108(5) -0.0033(5) 0.0001(5) -0.0030(4)
O15 0.0479(8) 0.0165(5) 0.0219(5) -0.0020(5) -0.0170(5) -0.0072(4)
O16 0.0225(5) 0.0097(4) 0.0173(4) 0.0013(3) -0.0051(4) -0.0055(3)
C17 0.0326(9) 0.0090(5) 0.0198(6) 0.0004(5) -0.0041(6) -0.0054(5)
C18 0.0327(9) 0.0168(6) 0.0213(7) 0.0071(6) -0.0089(6) -0.0057(5)
N19 0.0144(6) 0.0089(4) 0.0094(4) -0.0017(4) -0.0013(4) -0.0023(3)
C20 0.0146(6) 0.0112(5) 0.0092(5) -0.0027(4) -0.0008(5) -0.0033(4)
S20 0.01343(17) 0.01290(14) 0.01683(15) -0.00174(11) -0.00421(12) -0.00047(11)
C21 0.0195(7) 0.0112(5) 0.0151(6) -0.0048(5) -0.0016(5) -0.0026(4)
C22 0.0265(8) 0.0101(5) 0.0153(6) -0.0019(5) -0.0018(5) -0.0020(4)
C23 0.0225(7) 0.0133(6) 0.0151(6) 0.0039(5) -0.0045(5) -0.0018(4)
C24 0.0149(7) 0.0146(6) 0.0128(5) 0.0003(4) -0.0034(5) -0.0033(4)

loop_
_atom_type_symbol
_atom_type_description
_atom_type_scat_dispersion_real
_atom_type_scat_dispersion_imag
_atom_type_scat_source
C C 0.0033 0.0016 'International Tables Vol C Tables 4.2.6.8 and 6.1.1.4'
H H 0.0000 0.0000 'International Tables Vol C Tables 4.2.6.8 and 6.1.1.4'
N N 0.0061 0.0033 'International Tables Vol C Tables 4.2.6.8 and 6.1.1.4'
O O 0.0106 0.0060 'International Tables Vol C Tables 4.2.6.8 and 6.1.1.4'
S S 0.1246 0.1234 'International Tables Vol C Tables 4.2.6.8 and 6.1.1.4'

loop_
_geom_angle_atom_site_label_1
_geom_angle_atom_site_label_2
_geom_angle_atom_site_label_3
_geom_angle
_geom_angle_publ_flag
C5 N1 C9 119.24(11) y
C5 N1 C2 113.37(11) y
C9 N1 C2 127.35(11) y
C3 C2 N1 112.66(11) y
C3 C2 C15 128.68(12) y
N1 C2 C15 118.38(11) y
C10 C3 C2 131.70(11) y
C10 C3 S4 118.39(9) y
C2 C3 S4 109.70(9) y
C5 S4 C3 91.55(7) y
N1 C5 C6 121.32(12) y
N1 C5 S4 112.47(10) y
C6 C5 S4 126.20(10) y
C7 C6 C5 119.50(12) y
C7 C6 H6 120.3 n
C5 C6 H6 120.3 n
C6 C7 C8 118.49(13) y
C6 C7 H7 120.8 n
C8 C7 H7 120.8 n
C9 C8 C7 121.33(13) y
C9 C8 H8 119.3 n
C7 C8 H8 119.3 n
C8 C9 N1 120.12(12) y
C8 C9 H9 119.9 n
N1 C9 H9 119.9 n
C3 C10 C11 119.18(11) y
C3 C10 N19 122.55(11) y
C11 C10 N19 117.51(11) y
O11 C11 O12 122.22(11) y
O11 C11 C10 122.90(12) y
O12 C11 C10 114.87(10) y
C11 O12 C13 114.42(9) y
O12 C13 C14 107.74(10) y
O12 C13 H13A 110.2 n
C14 C13 H13A 110.2 n
O12 C13 H13B 110.2 n
C14 C13 H13B 110.2 n
H13A C13 H13B 108.5 n
C13 C14 H14A 109.5 n
C13 C14 H14B 109.5 n
H14A C14 H14B 109.5 n
C13 C14 H14C 109.5 n
H14A C14 H14C 109.5 n
H14B C14 H14C 109.5 n
O15 C15 O16 124.07(12) y
O15 C15 C2 124.55(13) y
O16 C15 C2 111.28(11) y
C15 O16 C17 118.33(11) y
O16 C17 C18 107.97(12) y
O16 C17 H17A 110.1 n
C18 C17 H17A 110.1 n
O16 C17 H17B 110.1 n
C18 C17 H17B 110.1 n
H17A C17 H17B 108.4 n
C17 C18 H18A 109.5 n
C17 C18 H18B 109.5 n
H18A C18 H18B 109.5 n
C17 C18 H18C 109.5 n
H18A C18 H18C 109.5 n
H18B C18 H18C 109.5 n
C24 N19 C20 122.52(11) y
C24 N19 C10 116.97(11) y
C20 N19 C10 120.35(11) y
N19 C20 C21 115.31(12) y
N19 C20 S20 122.81(9) y
C21 C20 S20 121.88(11) y
C22 C21 C20 122.31(13) y
C22 C21 H21 118.8 n
C20 C21 H21 118.8 n
C21 C22 C23 119.75(12) y
C21 C22 H22 120.1 n
C23 C22 H22 120.1 n
C24 C23 C22 118.59(13) y
C24 C23 H23 120.7 n
C22 C23 H23 120.7 n
C23 C24 N19 121.43(13) y
C23 C24 H24 119.3 n
N19 C24 H24 119.3 n

loop_
_geom_bond_atom_site_label_1
_geom_bond_atom_site_label_2
_geom_bond_distance
_geom_bond_publ_flag
N1 C5 1.3677(16) y
N1 C9 1.3758(16) y
N1 C2 1.4143(17) y
C2 C3 1.4082(17) y
C2 C15 1.4636(17) y
C3 C10 1.3928(17) y
C3 S4 1.7675(13) y
S4 C5 1.7237(14) y
C5 C6 1.3983(18) y
C6 C7 1.3793(19) y
C6 H6 0.9500 n
C7 C8 1.395(2) y
C7 H7 0.9500 n
C8 C9 1.373(2) y
C8 H8 0.9500 n
C9 H9 0.9500 n
C10 C11 1.4337(17) y
C10 N19 1.4381(15) y
C11 O11 1.2295(15) y
C11 O12 1.3557(15) y
O12 C13 1.4581(14) y
C13 C14 1.5081(18) y
C13 H13A 0.9900 n
C13 H13B 0.9900 n
C14 H14A 0.9800 n
C14 H14B 0.9800 n
C14 H14C 0.9800 n
C15 O15 1.2160(17) y
C15 O16 1.3356(18) y
O16 C17 1.4567(16) y
C17 C18 1.504(2) y
C17 H17A 0.9900 n
C17 H17B 0.9900 n
C18 H18A 0.9800 n
C18 H18B 0.9800 n
C18 H18C 0.9800 n
N19 C24 1.3717(18) y
N19 C20 1.3852(17) y
C20 C21 1.4268(17) y
C20 S20 1.6897(15) y
C21 C22 1.366(2) y
C21 H21 0.9500 n
C22 C23 1.406(2) y
C22 H22 0.9500 n
C23 C24 1.3626(19) y
C23 H23 0.9500 n
C24 H24 0.9500 n

loop_
_geom_torsion_atom_site_label_1
_geom_torsion_atom_site_label_2
_geom_torsion_atom_site_label_3
_geom_torsion_atom_site_label_4
_geom_torsion
_geom_torsion_publ_flag
C5 N1 C2 C3 -4.91(16) n
C9 N1 C2 C3 177.33(12) n
C5 N1 C2 C15 169.58(12) n
C9 N1 C2 C15 -8.2(2) n
N1 C2 C3 C10 -169.10(14) n
C15 C2 C3 C10 17.1(2) n
N1 C2 C3 S4 5.39(14) n
C15 C2 C3 S4 -168.39(12) n
C10 C3 S4 C5 171.73(12) n
C2 C3 S4 C5 -3.60(10) n
C9 N1 C5 C6 -0.2(2) n
C2 N1 C5 C6 -178.12(12) n
C9 N1 C5 S4 -179.99(10) n
C2 N1 C5 S4 2.05(14) n
C3 S4 C5 N1 0.92(10) n
C3 S4 C5 C6 -178.90(13) n
N1 C5 C6 C7 -0.2(2) n
S4 C5 C6 C7 179.57(11) n
C5 C6 C7 C8 0.6(2) n
C6 C7 C8 C9 -0.5(2) n
C7 C8 C9 N1 0.2(2) n
C5 N1 C9 C8 0.2(2) n
C2 N1 C9 C8 177.84(13) n
C2 C3 C10 C11 -179.37(14) n
S4 C3 C10 C11 6.53(18) n
C2 C3 C10 N19 10.8(2) n
S4 C3 C10 N19 -163.27(10) n
C3 C10 C11 O11 4.1(2) n
N19 C10 C11 O11 174.38(12) n
C3 C10 C11 O12 -174.49(12) n
N19 C10 C11 O12 -4.18(18) n
O11 C11 O12 C13 -5.43(18) n
C10 C11 O12 C13 173.14(11) n
C11 O12 C13 C14 176.47(11) n
C3 C2 C15 O15 -156.16(15) n
N1 C2 C15 O15 30.4(2) n
C3 C2 C15 O16 27.39(19) n
N1 C2 C15 O16 -146.08(12) n
O15 C15 O16 C17 1.6(2) n
C2 C15 O16 C17 178.04(11) n
C15 O16 C17 C18 -129.94(13) n
C3 C10 N19 C24 -117.42(14) n
C11 C10 N19 C24 72.62(15) n
C3 C10 N19 C20 66.97(17) n
C11 C10 N19 C20 -102.99(14) n
C24 N19 C20 C21 2.59(17) n
C10 N19 C20 C21 177.95(10) n
C24 N19 C20 S20 -176.29(9) n
C10 N19 C20 S20 -0.94(16) n
N19 C20 C21 C22 -3.16(18) n
S20 C20 C21 C22 175.74(10) n
C20 C21 C22 C23 1.3(2) n
C21 C22 C23 C24 1.23(19) n
C22 C23 C24 N19 -1.82(19) n
C20 N19 C24 C23 -0.19(18) n
C10 N19 C24 C23 -175.69(11) n
